data_7716747
loop_
_publ_author_name
'Brahma, Rinki'
'Singh, Abhay Pratap'
'Baruah, Jubaraj Bikash'

_publ_section_title
;
 Synthesis and characterization of <i>cis</i> and <i>trans</i> cobalt(II)
 nalidixate complexes having a
 1-(4-chlorophenyl)-3-(pyridin-4-ylmethyl)urea ligand.
;
_journal_issue 35
_journal_name_full 'Dalton transactions (Cambridge, England : 2003)'
_journal_page_first 14678
_journal_page_last 14691
_journal_paper_doi 10.1039/d4dt01401d
_journal_volume 53
_journal_year 2024
_chemical_formula_moiety 'C13 H12 Cl N3 O'
_chemical_formula_sum 'C13 H12 Cl N3 O'
_chemical_formula_weight 261.71
_space_group_crystal_system monoclinic
_space_group_IT_number 7
_space_group_name_Hall 'P -2yac'
_space_group_name_H-M_alt 'P 1 n 1'
_atom_sites_solution_hydrogens mixed
_atom_sites_solution_primary primary
_audit_creation_method SHELXL-2019/1
_audit_update_record
;
2023-07-31 deposited with the CCDC.	2024-07-22 downloaded from the CCDC.
;
_cell_angle_alpha 90
_cell_angle_beta 112.507(13)
_cell_angle_gamma 90
_cell_formula_units_Z 4
_cell_length_a 16.854(8)
_cell_length_b 4.578(2)
_cell_length_c 18.262(9)
_cell_measurement_reflns_used 9700
_cell_measurement_temperature 296(2)
_cell_measurement_theta_max 26.11
_cell_measurement_theta_min 2.41
_cell_volume 1301.7(11)
_computing_cell_refinement 'Bruker SAINT'
_computing_data_collection 'Bruker APEX2'
_computing_data_reduction 'Bruker SAINT'
_computing_molecular_graphics 'Bruker SHELXTL'
_computing_publication_material 'Bruker SHELXTL'
_computing_structure_refinement 'SHELXL-2019/1 (Sheldrick, 2019)'
_computing_structure_solution 'SHELXS-97 (Sheldrick 2008)'
_diffrn_ambient_temperature 296(2)
_diffrn_measured_fraction_theta_full 0.991
_diffrn_measured_fraction_theta_max 0.991
_diffrn_measurement_device_type 'Bruker APEX-II CCD'
_diffrn_measurement_method '\f and \w scans'
_diffrn_radiation_type MoK\a
_diffrn_radiation_wavelength 0.71073
_diffrn_reflns_av_R_equivalents 0.0355
_diffrn_reflns_av_unetI/netI 0.0285
_diffrn_reflns_Laue_measured_fraction_full 0.991
_diffrn_reflns_Laue_measured_fraction_max 0.991
_diffrn_reflns_limit_h_max 20
_diffrn_reflns_limit_h_min -20
_diffrn_reflns_limit_k_max 5
_diffrn_reflns_limit_k_min -5
_diffrn_reflns_limit_l_max 21
_diffrn_reflns_limit_l_min -21
_diffrn_reflns_number 21434
_diffrn_reflns_point_group_measured_fraction_full 0.990
_diffrn_reflns_point_group_measured_fraction_max 0.990
_diffrn_reflns_theta_full 24.998
_diffrn_reflns_theta_max 24.998
_diffrn_reflns_theta_min 2.092
_exptl_absorpt_coefficient_mu 0.285
_exptl_absorpt_correction_type multi-scan
_exptl_absorpt_process_details
;
SADABS-2016/2 (Bruker,2016/2) was used for absorption correction.
wR2(int) was 0.1518 before and 0.0580 after correction.
The Ratio of minimum to maximum transmission is 0.8810.
The \l/2 correction factor is Not present.
;
_exptl_crystal_colour Colourless
_exptl_crystal_density_diffrn 1.335
_exptl_crystal_description Rod
_exptl_crystal_F_000 544
_exptl_crystal_size_max 0.20
_exptl_crystal_size_mid 0.18
_exptl_crystal_size_min 0.16
_exptl_transmission_factor_max 0.7454
_exptl_transmission_factor_min 0.6567
_refine_diff_density_max 0.101
_refine_diff_density_min -0.193
_refine_diff_density_rms 0.023
_refine_ls_abs_structure_details
;
 Refined as an inversion twin.
;
_refine_ls_abs_structure_Flack 0.40(7)
_refine_ls_extinction_method none
_refine_ls_goodness_of_fit_ref 1.051
_refine_ls_hydrogen_treatment mixed
_refine_ls_matrix_type full
_refine_ls_number_parameters 334
_refine_ls_number_reflns 4565
_refine_ls_number_restraints 2
_refine_ls_restrained_S_all 1.051
_refine_ls_R_factor_all 0.0433
_refine_ls_R_factor_gt 0.0339
_refine_ls_shift/su_max 0.000
_refine_ls_shift/su_mean 0.000
_refine_ls_structure_factor_coef Fsqd
_refine_ls_weighting_details 'w=1/[\s^2^(Fo^2^)+(0.0304P)^2^+0.1928P] where P=(Fo^2^+2Fc^2^)/3'
_refine_ls_weighting_scheme calc
_refine_ls_wR_factor_gt 0.0733
_refine_ls_wR_factor_ref 0.0793
_reflns_Friedel_coverage 0.995
_reflns_Friedel_fraction_full 0.989
_reflns_Friedel_fraction_max 0.989
_reflns_number_gt 3957
_reflns_number_total 4565
_reflns_threshold_expression 'I > 2\s(I)'
_cod_data_source_file d4dt01401d2.cif
_cod_data_source_block RB_0ma_a
_cod_depositor_comments 'Adding full bibliography for 7716747--7716749.cif.'
_cod_original_cell_volume 1301.8(11)
_cod_original_sg_symbol_H-M 'P n'
_cod_database_code 7716747
_shelx_shelxl_version_number 2019/1
_shelx_space_group_comment
;
The symmetry employed for this shelxl refinement is uniquely defined
by the following loop, which should always be used as a source of
symmetry information in preference to the above space-group names.
They are only intended as comments.
;

loop_
_space_group_symop_operation_xyz
'x, y, z'
'x+1/2, -y, z+1/2'

loop_
_atom_site_label
_atom_site_type_symbol
_atom_site_fract_x
_atom_site_fract_y
_atom_site_fract_z
_atom_site_U_iso_or_equiv
_atom_site_adp_type
_atom_site_occupancy
_atom_site_site_symmetry_order
_atom_site_calc_flag
_atom_site_refinement_flags_posn
_atom_site_refinement_flags_adp
_atom_site_refinement_flags_occupancy
_atom_site_disorder_assembly
_atom_site_disorder_group
Cl1 Cl 1.01097(8) 1.1073(3) 0.22322(7) 0.1027(4) Uani 1 1 d . . . . .
Cl2 Cl -0.01031(8) 0.3850(3) 0.77536(8) 0.1189(5) Uani 1 1 d . . . . .
O2 O 0.25844(16) 0.4705(4) 0.59033(15) 0.0636(6) Uani 1 1 d . . . . .
O1 O 0.86187(18) 1.0590(4) 0.51217(17) 0.0711(7) Uani 1 1 d . . . . .
N4 N 0.20930(19) 0.8955(6) 0.62186(18) 0.0610(8) Uani 1 1 d . . . . .
N2 N 0.82728(19) 0.6348(5) 0.55535(17) 0.0617(7) Uani 1 1 d . . . . .
H2 H 0.824317 0.447618 0.551137 0.074 Uiso 1 1 calc R U . . .
N1 N 0.88024(19) 0.6313(5) 0.45717(17) 0.0612(7) Uani 1 1 d . . . . .
H1 H 0.875824 0.444324 0.458223 0.073 Uiso 1 1 calc R U . . .
N5 N 0.30049(18) 0.8981(6) 0.55562(17) 0.0577(7) Uani 1 1 d . . . . .
C20 C 0.2564(2) 0.7406(6) 0.58884(19) 0.0500(7) Uani 1 1 d . . . . .
C4 C 0.9114(2) 0.7521(6) 0.40193(19) 0.0505(7) Uani 1 1 d . . . . .
C10 C 0.6888(2) 1.1036(8) 0.6261(2) 0.0640(9) Uani 1 1 d . . . . .
H10 H 0.726659 1.143738 0.677600 0.077 Uiso 1 1 calc R U . . .
C21 C 0.3575(2) 0.7628(7) 0.52319(19) 0.0552(7) Uani 1 1 d . . . . .
H21A H 0.388786 0.607630 0.558672 0.066 Uiso 1 1 calc R U . . .
H21B H 0.399151 0.907119 0.522049 0.066 Uiso 1 1 calc R U . . .
C9 C 0.7134(2) 0.9184(7) 0.57946(19) 0.0520(7) Uani 1 1 d . . . . .
C22 C 0.31439(19) 0.6371(6) 0.44116(19) 0.0496(7) Uani 1 1 d . . . . .
C17 C 0.1587(2) 0.7652(6) 0.65920(19) 0.0533(8) Uani 1 1 d . . . . .
C3 C 0.9778(2) 0.9547(7) 0.4249(2) 0.0570(8) Uani 1 1 d . . . . .
H3 H 1.001805 1.016998 0.477353 0.068 Uiso 1 1 calc R U . . .
N6 N 0.2402(3) 0.4074(9) 0.2872(2) 0.0927(11) Uani 1 1 d . . . . .
C7 C 0.8569(2) 0.7889(5) 0.5085(2) 0.0545(7) Uani 1 1 d . . . . .
C23 C 0.3597(2) 0.4611(8) 0.4104(2) 0.0649(9) Uani 1 1 d . . . . .
H23 H 0.416842 0.415986 0.440312 0.078 Uiso 1 1 calc R U . . .
C2 C 1.0082(2) 1.0644(8) 0.3699(2) 0.0643(9) Uani 1 1 d . . . . .
H2A H 1.052297 1.201428 0.385202 0.077 Uiso 1 1 calc R U . . .
C18 C 0.0964(2) 0.5619(7) 0.6203(2) 0.0586(8) Uani 1 1 d . . . . .
H18 H 0.088799 0.504661 0.569157 0.070 Uiso 1 1 calc R U . . .
N3 N 0.5507(2) 1.1791(9) 0.5256(2) 0.0927(11) Uani 1 1 d . . . . .
C24 C 0.3199(3) 0.3512(9) 0.3344(3) 0.0818(11) Uani 1 1 d . . . . .
H24 H 0.351783 0.228822 0.315463 0.098 Uiso 1 1 calc R U . . .
C14 C 0.0561(2) 0.5303(9) 0.7309(3) 0.0734(11) Uani 1 1 d . . . . .
C11 C 0.6092(3) 1.2291(10) 0.5976(3) 0.0823(11) Uani 1 1 d . . . . .
H11 H 0.595316 1.356791 0.630486 0.099 Uiso 1 1 calc R U . . .
C6 C 0.9091(2) 0.7667(8) 0.2695(2) 0.0701(10) Uani 1 1 d . . . . .
H6 H 0.886648 0.700849 0.217371 0.084 Uiso 1 1 calc R U . . .
C8 C 0.8003(2) 0.7767(7) 0.6126(2) 0.0587(8) Uani 1 1 d . . . . .
H8A H 0.842518 0.924476 0.639953 0.070 Uiso 1 1 calc R U . . .
H8B H 0.800400 0.633004 0.651651 0.070 Uiso 1 1 calc R U . . .
C5 C 0.8777(2) 0.6589(7) 0.3241(2) 0.0641(9) Uani 1 1 d . . . . .
H5 H 0.833528 0.522335 0.308098 0.077 Uiso 1 1 calc R U . . .
C13 C 0.6541(3) 0.8685(9) 0.5042(2) 0.0763(10) Uani 1 1 d . . . . .
H13 H 0.667440 0.749015 0.469293 0.092 Uiso 1 1 calc R U . . .
C26 C 0.2306(2) 0.6936(9) 0.3932(2) 0.0754(10) Uani 1 1 d . . . . .
H26 H 0.196463 0.810130 0.411013 0.090 Uiso 1 1 calc R U . . .
C16 C 0.1698(2) 0.8473(8) 0.7353(2) 0.0673(9) Uani 1 1 d . . . . .
H16 H 0.212221 0.981840 0.762490 0.081 Uiso 1 1 calc R U . . .
C15 C 0.1181(3) 0.7303(9) 0.7713(2) 0.0796(11) Uani 1 1 d . . . . .
H15 H 0.125257 0.786808 0.822354 0.096 Uiso 1 1 calc R U . . .
C19 C 0.0449(2) 0.4418(8) 0.6561(3) 0.0695(10) Uani 1 1 d . . . . .
H19 H 0.003508 0.303147 0.629755 0.083 Uiso 1 1 calc R U . . .
C1 C 0.9731(2) 0.9701(8) 0.2928(2) 0.0651(9) Uani 1 1 d . . . . .
C25 C 0.1981(3) 0.5751(11) 0.3184(3) 0.0982(14) Uani 1 1 d . . . . .
H25 H 0.141197 0.617373 0.287071 0.118 Uiso 1 1 calc R U . . .
C12 C 0.5741(3) 0.9993(12) 0.4811(3) 0.0967(13) Uani 1 1 d . . . . .
H12 H 0.534067 0.957324 0.430639 0.116 Uiso 1 1 calc R U . . .
H5A H 0.297(2) 1.086(8) 0.5563(19) 0.059(9) Uiso 1 1 d . . . . .
H4 H 0.220(2) 1.072(8) 0.6266(19) 0.061(10) Uiso 1 1 d . . . . .

loop_
_atom_site_aniso_label
_atom_site_aniso_U_11
_atom_site_aniso_U_22
_atom_site_aniso_U_33
_atom_site_aniso_U_23
_atom_site_aniso_U_13
_atom_site_aniso_U_12
Cl1 0.1184(9) 0.1212(9) 0.0930(7) 0.0303(7) 0.0679(7) 0.0213(7)
Cl2 0.1136(9) 0.1303(10) 0.1552(12) 0.0513(9) 0.0987(9) 0.0230(8)
O2 0.0875(16) 0.0272(9) 0.0933(16) 0.0024(11) 0.0540(14) 0.0028(11)
O1 0.1094(19) 0.0266(9) 0.1039(18) 0.0006(11) 0.0707(16) 0.0000(11)
N4 0.083(2) 0.0276(12) 0.091(2) -0.0016(13) 0.0552(17) 0.0000(13)
N2 0.0840(19) 0.0306(12) 0.089(2) 0.0045(13) 0.0533(16) 0.0005(13)
N1 0.090(2) 0.0266(12) 0.0829(19) -0.0002(12) 0.0509(17) -0.0011(13)
N5 0.0762(18) 0.0321(13) 0.0805(19) -0.0022(13) 0.0475(16) -0.0031(13)
C20 0.0606(18) 0.0313(13) 0.0634(18) -0.0007(13) 0.0297(15) 0.0002(14)
C4 0.0583(18) 0.0319(14) 0.0651(19) 0.0007(13) 0.0278(15) 0.0069(13)
C10 0.071(2) 0.067(2) 0.062(2) 0.0043(17) 0.0340(18) 0.0058(18)
C21 0.0557(17) 0.0496(16) 0.065(2) -0.0020(15) 0.0291(15) -0.0037(15)
C9 0.0617(19) 0.0447(16) 0.0568(19) 0.0060(14) 0.0306(16) -0.0059(14)
C22 0.0518(17) 0.0418(15) 0.0617(19) 0.0092(14) 0.0290(15) 0.0010(13)
C17 0.0602(18) 0.0360(15) 0.072(2) 0.0060(14) 0.0348(16) 0.0093(14)
C3 0.0648(19) 0.0468(17) 0.061(2) 0.0010(15) 0.0254(16) 0.0014(15)
N6 0.106(3) 0.101(3) 0.064(2) -0.0037(19) 0.025(2) 0.001(2)
C7 0.0689(19) 0.0285(13) 0.077(2) 0.0028(15) 0.0397(17) 0.0021(14)
C23 0.066(2) 0.071(2) 0.064(2) -0.0005(17) 0.0309(18) 0.0101(17)
C2 0.063(2) 0.059(2) 0.078(3) 0.0058(18) 0.0346(19) -0.0007(16)
C18 0.061(2) 0.0494(17) 0.068(2) 0.0057(15) 0.0276(17) 0.0036(15)
N3 0.070(2) 0.118(3) 0.096(3) 0.015(2) 0.037(2) 0.015(2)
C24 0.102(3) 0.079(3) 0.079(3) -0.002(2) 0.051(3) 0.008(2)
C14 0.069(2) 0.069(2) 0.098(3) 0.028(2) 0.050(2) 0.022(2)
C11 0.083(3) 0.089(3) 0.089(3) 0.010(2) 0.049(3) 0.017(2)
C6 0.078(2) 0.071(2) 0.057(2) -0.0019(18) 0.0202(19) 0.013(2)
C8 0.065(2) 0.0493(18) 0.067(2) 0.0076(15) 0.0306(17) 0.0017(16)
C5 0.065(2) 0.0512(18) 0.071(2) -0.0026(16) 0.0207(18) 0.0020(16)
C13 0.073(2) 0.087(3) 0.070(2) -0.010(2) 0.028(2) 0.001(2)
C26 0.066(2) 0.081(2) 0.075(2) 0.002(2) 0.022(2) 0.016(2)
C16 0.076(2) 0.059(2) 0.072(2) -0.0103(17) 0.0347(19) -0.0011(18)
C15 0.097(3) 0.082(3) 0.076(3) 0.005(2) 0.051(2) 0.018(2)
C19 0.058(2) 0.062(2) 0.094(3) 0.0136(19) 0.0347(19) 0.0027(17)
C1 0.070(2) 0.066(2) 0.069(2) 0.0159(19) 0.0373(19) 0.0204(19)
C25 0.081(3) 0.113(4) 0.076(3) 0.007(3) 0.002(2) 0.014(3)
C12 0.073(3) 0.122(4) 0.081(3) -0.002(3) 0.014(2) 0.000(3)

loop_
_atom_type_symbol
_atom_type_description
_atom_type_scat_dispersion_real
_atom_type_scat_dispersion_imag
_atom_type_scat_source
C C 0.0033 0.0016 'International Tables Vol C Tables 4.2.6.8 and 6.1.1.4'
H H 0.0000 0.0000 'International Tables Vol C Tables 4.2.6.8 and 6.1.1.4'
Cl Cl 0.1484 0.1585 'International Tables Vol C Tables 4.2.6.8 and 6.1.1.4'
N N 0.0061 0.0033 'International Tables Vol C Tables 4.2.6.8 and 6.1.1.4'
O O 0.0106 0.0060 'International Tables Vol C Tables 4.2.6.8 and 6.1.1.4'

loop_
_geom_angle_atom_site_label_1
_geom_angle_atom_site_label_2
_geom_angle_atom_site_label_3
_geom_angle
_geom_angle_site_symmetry_1
_geom_angle_site_symmetry_3
_geom_angle_publ_flag
C20 N4 C17 123.7(3) . . ?
C20 N4 H4 114(2) . . ?
C17 N4 H4 121(2) . . ?
C7 N2 C8 121.4(2) . . ?
C7 N2 H2 119.3 . . ?
C8 N2 H2 119.3 . . ?
C7 N1 C4 124.8(2) . . ?
C7 N1 H1 117.6 . . ?
C4 N1 H1 117.6 . . ?
C20 N5 C21 121.8(3) . . ?
C20 N5 H5A 118(2) . . ?
C21 N5 H5A 120(2) . . ?
O2 C20 N5 122.2(3) . . ?
O2 C20 N4 121.7(3) . . ?
N5 C20 N4 116.0(2) . . ?
C5 C4 C3 118.9(3) . . ?
C5 C4 N1 119.7(3) . . ?
C3 C4 N1 121.4(3) . . ?
C11 C10 C9 120.6(4) . . ?
C11 C10 H10 119.7 . . ?
C9 C10 H10 119.7 . . ?
N5 C21 C22 115.3(3) . . ?
N5 C21 H21A 108.4 . . ?
C22 C21 H21A 108.4 . . ?
N5 C21 H21B 108.4 . . ?
C22 C21 H21B 108.4 . . ?
H21A C21 H21B 107.5 . . ?
C10 C9 C13 116.5(3) . . ?
C10 C9 C8 119.8(3) . . ?
C13 C9 C8 123.7(3) . . ?
C23 C22 C26 116.7(3) . . ?
C23 C22 C21 120.0(3) . . ?
C26 C22 C21 123.3(3) . . ?
C18 C17 C16 119.0(3) . . ?
C18 C17 N4 121.2(3) . . ?
C16 C17 N4 119.8(3) . . ?
C2 C3 C4 120.1(3) . . ?
C2 C3 H3 119.9 . . ?
C4 C3 H3 119.9 . . ?
C25 N6 C24 114.5(4) . . ?
O1 C7 N2 121.6(3) . . ?
O1 C7 N1 122.4(3) . . ?
N2 C7 N1 116.0(2) . . ?
C22 C23 C24 119.5(4) . . ?
C22 C23 H23 120.3 . . ?
C24 C23 H23 120.3 . . ?
C1 C2 C3 119.8(3) . . ?
C1 C2 H2A 120.1 . . ?
C3 C2 H2A 120.1 . . ?
C17 C18 C19 121.0(3) . . ?
C17 C18 H18 119.5 . . ?
C19 C18 H18 119.5 . . ?
C12 N3 C11 115.7(4) . . ?
N6 C24 C23 124.6(4) . . ?
N6 C24 H24 117.7 . . ?
C23 C24 H24 117.7 . . ?
C19 C14 C15 121.3(3) . . ?
C19 C14 Cl2 119.0(3) . . ?
C15 C14 Cl2 119.8(3) . . ?
N3 C11 C10 123.7(4) . . ?
N3 C11 H11 118.2 . . ?
C10 C11 H11 118.2 . . ?
C1 C6 C5 119.6(3) . . ?
C1 C6 H6 120.2 . . ?
C5 C6 H6 120.2 . . ?
N2 C8 C9 115.6(3) . . ?
N2 C8 H8A 108.4 . . ?
C9 C8 H8A 108.4 . . ?
N2 C8 H8B 108.4 . . ?
C9 C8 H8B 108.4 . . ?
H8A C8 H8B 107.5 . . ?
C4 C5 C6 120.7(3) . . ?
C4 C5 H5 119.6 . . ?
C6 C5 H5 119.6 . . ?
C9 C13 C12 118.9(4) . . ?
C9 C13 H13 120.6 . . ?
C12 C13 H13 120.6 . . ?
C22 C26 C25 118.8(4) . . ?
C22 C26 H26 120.6 . . ?
C25 C26 H26 120.6 . . ?
C17 C16 C15 120.3(4) . . ?
C17 C16 H16 119.8 . . ?
C15 C16 H16 119.8 . . ?
C14 C15 C16 119.4(4) . . ?
C14 C15 H15 120.3 . . ?
C16 C15 H15 120.3 . . ?
C14 C19 C18 118.9(4) . . ?
C14 C19 H19 120.5 . . ?
C18 C19 H19 120.5 . . ?
C6 C1 C2 120.9(3) . . ?
C6 C1 Cl1 119.1(3) . . ?
C2 C1 Cl1 120.1(3) . . ?
N6 C25 C26 125.9(4) . . ?
N6 C25 H25 117.1 . . ?
C26 C25 H25 117.1 . . ?
N3 C12 C13 124.6(4) . . ?
N3 C12 H12 117.7 . . ?
C13 C12 H12 117.7 . . ?

loop_
_geom_bond_atom_site_label_1
_geom_bond_atom_site_label_2
_geom_bond_distance
_geom_bond_site_symmetry_2
_geom_bond_publ_flag
Cl1 C1 1.742(4) . ?
Cl2 C14 1.746(4) . ?
O2 C20 1.237(3) . ?
O1 C7 1.240(3) . ?
N4 C20 1.365(4) . ?
N4 C17 1.412(4) . ?
N4 H4 0.82(4) . ?
N2 C7 1.343(4) . ?
N2 C8 1.444(4) . ?
N2 H2 0.8600 . ?
N1 C7 1.356(4) . ?
N1 C4 1.416(4) . ?
N1 H1 0.8600 . ?
N5 C20 1.337(4) . ?
N5 C21 1.447(4) . ?
N5 H5A 0.86(4) . ?
C4 C5 1.381(5) . ?
C4 C3 1.389(4) . ?
C10 C11 1.366(5) . ?
C10 C9 1.374(5) . ?
C10 H10 0.9300 . ?
C21 C22 1.507(5) . ?
C21 H21A 0.9700 . ?
C21 H21B 0.9700 . ?
C9 C13 1.375(5) . ?
C9 C8 1.502(4) . ?
C22 C23 1.370(4) . ?
C22 C26 1.371(5) . ?
C17 C18 1.380(5) . ?
C17 C16 1.382(5) . ?
C3 C2 1.386(5) . ?
C3 H3 0.9300 . ?
N6 C25 1.315(6) . ?
N6 C24 1.315(6) . ?
C23 C24 1.384(6) . ?
C23 H23 0.9300 . ?
C2 C1 1.372(5) . ?
C2 H2A 0.9300 . ?
C18 C19 1.385(5) . ?
C18 H18 0.9300 . ?
N3 C12 1.320(6) . ?
N3 C11 1.327(5) . ?
C24 H24 0.9300 . ?
C14 C19 1.368(6) . ?
C14 C15 1.372(6) . ?
C11 H11 0.9300 . ?
C6 C1 1.364(5) . ?
C6 C5 1.385(5) . ?
C6 H6 0.9300 . ?
C8 H8A 0.9700 . ?
C8 H8B 0.9700 . ?
C5 H5 0.9300 . ?
C13 C12 1.385(6) . ?
C13 H13 0.9300 . ?
C26 C25 1.374(6) . ?
C26 H26 0.9300 . ?
C16 C15 1.385(5) . ?
C16 H16 0.9300 . ?
C15 H15 0.9300 . ?
C19 H19 0.9300 . ?
C25 H25 0.9300 . ?
C12 H12 0.9300 . ?

loop_
_geom_torsion_atom_site_label_1
_geom_torsion_atom_site_label_2
_geom_torsion_atom_site_label_3
_geom_torsion_atom_site_label_4
_geom_torsion
_geom_torsion_site_symmetry_1
_geom_torsion_site_symmetry_2
_geom_torsion_site_symmetry_3
_geom_torsion_site_symmetry_4
_geom_torsion_publ_flag
C21 N5 C20 O2 -3.6(5) . . . . ?
C21 N5 C20 N4 175.8(3) . . . . ?
C17 N4 C20 O2 -0.8(5) . . . . ?
C17 N4 C20 N5 179.8(3) . . . . ?
C7 N1 C4 C5 -132.3(4) . . . . ?
C7 N1 C4 C3 50.3(5) . . . . ?
C20 N5 C21 C22 81.0(4) . . . . ?
C11 C10 C9 C13 -0.2(5) . . . . ?
C11 C10 C9 C8 -178.5(3) . . . . ?
N5 C21 C22 C23 -168.8(3) . . . . ?
N5 C21 C22 C26 12.6(4) . . . . ?
C20 N4 C17 C18 -55.0(5) . . . . ?
C20 N4 C17 C16 126.8(4) . . . . ?
C5 C4 C3 C2 1.2(4) . . . . ?
N1 C4 C3 C2 178.6(3) . . . . ?
C8 N2 C7 O1 -0.4(5) . . . . ?
C8 N2 C7 N1 180.0(3) . . . . ?
C4 N1 C7 O1 -0.9(6) . . . . ?
C4 N1 C7 N2 178.8(3) . . . . ?
C26 C22 C23 C24 -0.1(5) . . . . ?
C21 C22 C23 C24 -178.8(3) . . . . ?
C4 C3 C2 C1 -0.6(5) . . . . ?
C16 C17 C18 C19 0.4(5) . . . . ?
N4 C17 C18 C19 -177.8(3) . . . . ?
C25 N6 C24 C23 -1.8(6) . . . . ?
C22 C23 C24 N6 1.4(6) . . . . ?
C12 N3 C11 C10 -0.8(7) . . . . ?
C9 C10 C11 N3 1.5(6) . . . . ?
C7 N2 C8 C9 77.6(4) . . . . ?
C10 C9 C8 N2 -168.0(3) . . . . ?
C13 C9 C8 N2 13.9(5) . . . . ?
C3 C4 C5 C6 -0.4(5) . . . . ?
N1 C4 C5 C6 -177.9(3) . . . . ?
C1 C6 C5 C4 -0.9(5) . . . . ?
C10 C9 C13 C12 -1.6(6) . . . . ?
C8 C9 C13 C12 176.7(4) . . . . ?
C23 C22 C26 C25 -0.6(6) . . . . ?
C21 C22 C26 C25 178.1(4) . . . . ?
C18 C17 C16 C15 -1.0(5) . . . . ?
N4 C17 C16 C15 177.2(3) . . . . ?
C19 C14 C15 C16 0.7(6) . . . . ?
Cl2 C14 C15 C16 -179.2(3) . . . . ?
C17 C16 C15 C14 0.5(6) . . . . ?
C15 C14 C19 C18 -1.3(5) . . . . ?
Cl2 C14 C19 C18 178.6(3) . . . . ?
C17 C18 C19 C14 0.8(5) . . . . ?
C5 C6 C1 C2 1.5(5) . . . . ?
C5 C6 C1 Cl1 -179.1(3) . . . . ?
C3 C2 C1 C6 -0.7(5) . . . . ?
C3 C2 C1 Cl1 179.9(3) . . . . ?
C24 N6 C25 C26 1.0(7) . . . . ?
C22 C26 C25 N6 0.2(7) . . . . ?
C11 N3 C12 C13 -1.1(7) . . . . ?
C9 C13 C12 N3 2.3(7) . . . . ?
